data_4106994
loop_
_publ_author_name
'Yi Ren'
'Wang Hay Kan'
'Matthew A. Henderson'
'Paolo G. Bomben'
'Curtis P. Berlinguette'
'Venkataraman Thangadurai'
'Thomas Baumgartner'

_publ_contact_author
;
    Thomas Baumgartner
    Department of Chemistry
    University of Calgary
    2500 University Drive N.W.
    Calgary, Alberta, Canada T2N 1N4  
;
_publ_contact_author_email ' thomas.baumgartner@ucalgary.ca '
_publ_contact_author_phone ' (403)220-3039 '
_publ_section_title
;
 External-Stimuli Responsive Photophysics and Liquid Crystal Properties of
 Self-Assembled "Phosphole-Lipids"
;
_journal_name_full 'Journal of the American Chemical Society'
_journal_page_first 17014
_journal_page_last 17026
_journal_paper_doi 10.1021/ja206784f
_journal_volume 133
_journal_year 2011
_chemical_formula_moiety 'C21 H16 P S2, C H2 Cl2, Br'
_chemical_formula_sum 'C22 H18 Br Cl2 P S2'
_chemical_formula_weight 528.27
_chemical_name_systematic
;
 ?
;
_space_group_IT_number 14
_symmetry_cell_setting monoclinic
_symmetry_space_group_name_Hall '-P 2ybc'
_symmetry_space_group_name_H-M 'P 1 21/c 1'
_atom_sites_solution_hydrogens geom
_atom_sites_solution_primary direct
_atom_sites_solution_secondary difmap
_audit_conform_dict_location ftp://ftp.iucr.org/pub/cif_core.dic
_audit_conform_dict_name cif_core.dic
_audit_conform_dict_version 2.3
_audit_creation_date 2010-09-30T11:20:50-00:00
_audit_creation_method 'WinGX routine CIF_UPDATE'
_cell_angle_alpha 90
_cell_angle_beta 97.630(2)
_cell_angle_gamma 90
_cell_formula_units_Z 4
_cell_length_a 9.3870(4)
_cell_length_b 16.2090(4)
_cell_length_c 15.1530(5)
_cell_measurement_reflns_used 4926
_cell_measurement_temperature 173(2)
_cell_measurement_theta_max 27.485
_cell_measurement_theta_min 0.998
_cell_volume 2285.17(14)
_computing_cell_refinement 'HKL DENZO (Otwinowski & Minor, 1997)'
_computing_data_collection 'COLLECT (Hooft, 1998)'
_computing_data_reduction 'SCALEPACK (Otwinowski & Minor, 1997)'
_computing_molecular_graphics 'ORTEP-3 (Farrugia, 1997)'
_computing_publication_material 'SHELXL-97 (Sheldrick, 2008)'
_computing_structure_refinement 'SHELXL-97 (Sheldrick, 2008)'
_computing_structure_solution 'SIR92 (Altomare et al., 1991)'
_diffrn_ambient_temperature 173(2)
_diffrn_measured_fraction_theta_full 0.992
_diffrn_measured_fraction_theta_max 0.992
_diffrn_measurement_device_type 'Bruker APEX2 CCD'
_diffrn_measurement_method ' \w and \f'
_diffrn_radiation_monochromator graphite
_diffrn_radiation_type MoK\a
_diffrn_radiation_wavelength 0.71073
_diffrn_reflns_av_R_equivalents 0.039
_diffrn_reflns_av_unetI/netI 0.0472
_diffrn_reflns_limit_h_max 12
_diffrn_reflns_limit_h_min -12
_diffrn_reflns_limit_k_max 21
_diffrn_reflns_limit_k_min -17
_diffrn_reflns_limit_l_max 19
_diffrn_reflns_limit_l_min -19
_diffrn_reflns_number 9454
_diffrn_reflns_theta_full 27.49
_diffrn_reflns_theta_max 27.49
_diffrn_reflns_theta_min 1.85
_exptl_absorpt_coefficient_mu 2.292
_exptl_absorpt_correction_T_max 0.7397
_exptl_absorpt_correction_T_min 0.7249
_exptl_absorpt_correction_type multi-scan
_exptl_absorpt_process_details 'SORTAV: (Blessing, 1997)'
_exptl_crystal_density_diffrn 1.535
_exptl_crystal_F_000 1064
_exptl_crystal_size_max 0.15
_exptl_crystal_size_mid 0.15
_exptl_crystal_size_min 0.14
_refine_diff_density_max 1.239
_refine_diff_density_min -1.221
_refine_diff_density_rms 0.114
_refine_ls_extinction_method none
_refine_ls_goodness_of_fit_ref 1.088
_refine_ls_hydrogen_treatment constr
_refine_ls_matrix_type full
_refine_ls_number_parameters 253
_refine_ls_number_reflns 5208
_refine_ls_number_restraints 0
_refine_ls_restrained_S_all 1.088
_refine_ls_R_factor_all 0.0811
_refine_ls_R_factor_gt 0.0579
_refine_ls_shift/su_max 0
_refine_ls_shift/su_mean 0
_refine_ls_structure_factor_coef Fsqd
_refine_ls_weighting_details 'calc w=1/[\s^2^(Fo^2^)+(0.0345P)^2^+10.1830P] where P=(Fo^2^+2Fc^2^)/3'
_refine_ls_weighting_scheme calc
_refine_ls_wR_factor_gt 0.1224
_refine_ls_wR_factor_ref 0.1404
_reflns_number_gt 4095
_reflns_number_total 5208
_reflns_threshold_expression >2sigma(I)
_cod_data_source_file ja206784f_si_002.cif
_cod_data_source_block M1c
_cod_database_code 4106994

loop_
_symmetry_equiv_pos_as_xyz
'x, y, z'
'-x, y+1/2, -z+1/2'
'-x, -y, -z'
'x, -y-1/2, z-1/2'

loop_
_atom_site_label
_atom_site_type_symbol
_atom_site_fract_x
_atom_site_fract_y
_atom_site_fract_z
_atom_site_U_iso_or_equiv
_atom_site_adp_type
_atom_site_occupancy
_atom_site_symmetry_multiplicity
_atom_site_calc_flag
_atom_site_refinement_flags
C1 C 0.5569(6) 0.1628(3) 0.1385(4) 0.0398(12) Uani 1 1 d .
H1 H 0.6039 0.2083 0.1187 0.048 Uiso 1 1 calc R
C2 C 0.5406(5) 0.1503(3) 0.2250(3) 0.0336(10) Uani 1 1 d .
H2 H 0.5751 0.1855 0.2714 0.04 Uiso 1 1 calc R
C3 C 0.4636(5) 0.0763(3) 0.2350(3) 0.0279(9) Uani 1 1 d .
C4 C 0.4266(5) 0.0345(3) 0.1568(3) 0.0292(10) Uani 1 1 d .
C5 C 0.3496(5) -0.0420(3) 0.1651(3) 0.0281(9) Uani 1 1 d .
C6 C 0.3202(5) -0.0592(3) 0.2502(3) 0.0258(9) Uani 1 1 d .
C7 C 0.2513(5) -0.1367(3) 0.2566(3) 0.0301(10) Uani 1 1 d .
H7 H 0.225 -0.1583 0.309 0.036 Uiso 1 1 calc R
C8 C 0.2287(5) -0.1752(3) 0.1761(3) 0.0337(10) Uani 1 1 d .
H8 H 0.1825 -0.2259 0.1668 0.04 Uiso 1 1 calc R
C10 C 0.2865(5) 0.0748(3) 0.3829(3) 0.0267(9) Uani 1 1 d .
C11 C 0.1573(5) 0.0411(3) 0.4011(3) 0.0332(10) Uani 1 1 d .
H11 H 0.1322 -0.0126 0.3837 0.04 Uiso 1 1 calc R
C12 C 0.0664(5) 0.0886(3) 0.4455(3) 0.0372(11) Uani 1 1 d .
H12 H -0.02 0.0666 0.4584 0.045 Uiso 1 1 calc R
C13 C 0.1033(6) 0.1677(3) 0.4705(4) 0.0413(12) Uani 1 1 d .
H13 H 0.0406 0.1995 0.4989 0.05 Uiso 1 1 calc R
C14 C 0.2331(6) 0.2008(3) 0.4539(4) 0.0423(12) Uani 1 1 d .
H14 H 0.2583 0.2541 0.4724 0.051 Uiso 1 1 calc R
C15 C 0.3251(5) 0.1545(3) 0.4099(3) 0.0322(10) Uani 1 1 d .
H15 H 0.4123 0.1766 0.3984 0.039 Uiso 1 1 calc R
C20 C 0.5575(5) -0.0243(3) 0.3942(3) 0.0285(9) Uani 1 1 d .
H20A H 0.6076 0.0198 0.4287 0.034 Uiso 1 1 calc R
H20B H 0.5245 -0.0635 0.4353 0.034 Uiso 1 1 calc R
C21 C 0.6592(5) -0.0665(3) 0.3396(3) 0.0291(9) Uani 1 1 d .
C22 C 0.7668(5) -0.0224(3) 0.3062(4) 0.0380(11) Uani 1 1 d .
H22 H 0.7784 0.0335 0.3189 0.046 Uiso 1 1 calc R
C23 C 0.8568(6) -0.0613(4) 0.2543(4) 0.0487(14) Uani 1 1 d .
H23 H 0.9292 -0.0317 0.2323 0.058 Uiso 1 1 calc R
C24 C 0.8390(6) -0.1445(4) 0.2352(4) 0.0545(16) Uani 1 1 d .
H24 H 0.8988 -0.1707 0.1996 0.065 Uiso 1 1 calc R
C25 C 0.7331(6) -0.1885(3) 0.2686(4) 0.0524(16) Uani 1 1 d .
H25 H 0.722 -0.2445 0.2561 0.063 Uiso 1 1 calc R
C26 C 0.6434(6) -0.1500(3) 0.3205(4) 0.0400(12) Uani 1 1 d .
H26 H 0.5718 -0.1801 0.3429 0.048 Uiso 1 1 calc R
C30 C 0.0615(11) -0.3536(7) 0.3883(5) 0.113(4) Uani 1 1 d .
H30A H 0.1431 -0.3902 0.4027 0.136 Uiso 1 1 calc R
H30B H 0.089 -0.2999 0.413 0.136 Uiso 1 1 calc R
S1 S 0.48189(16) 0.08588(8) 0.06911(9) 0.0412(3) Uani 1 1 d .
S2 S 0.29455(16) -0.12022(8) 0.09336(8) 0.0393(3) Uani 1 1 d .
P1 P 0.40482(13) 0.01763(7) 0.32305(7) 0.0249(2) Uani 1 1 d .
Br1 Br 0.28908(5) -0.17399(3) 0.50036(3) 0.03166(14) Uani 1 1 d .
Cl1 Cl 0.0271(2) -0.34422(12) 0.27225(13) 0.0742(5) Uani 1 1 d .
Cl2 Cl -0.0760(3) -0.38959(16) 0.43909(19) 0.1026(8) Uani 1 1 d .

loop_
_atom_site_aniso_label
_atom_site_aniso_U_11
_atom_site_aniso_U_22
_atom_site_aniso_U_33
_atom_site_aniso_U_23
_atom_site_aniso_U_13
_atom_site_aniso_U_12
C1 0.038(3) 0.029(2) 0.057(3) 0.004(2) 0.021(2) 0.000(2)
C2 0.035(3) 0.028(2) 0.040(3) 0.0002(19) 0.014(2) 0.003(2)
C3 0.028(2) 0.025(2) 0.031(2) 0.0014(18) 0.0062(18) 0.0005(18)
C4 0.032(2) 0.029(2) 0.028(2) 0.0046(18) 0.0110(19) 0.0010(19)
C5 0.026(2) 0.033(2) 0.025(2) -0.0029(18) 0.0034(18) -0.0007(19)
C6 0.025(2) 0.028(2) 0.025(2) 0.0000(17) 0.0056(17) 0.0012(18)
C7 0.030(2) 0.033(2) 0.028(2) 0.0022(18) 0.0070(19) -0.004(2)
C8 0.035(3) 0.030(2) 0.037(3) -0.003(2) 0.009(2) -0.005(2)
C10 0.023(2) 0.033(2) 0.024(2) -0.0005(17) 0.0034(17) 0.0073(18)
C11 0.035(3) 0.031(2) 0.035(2) 0.0005(19) 0.008(2) 0.003(2)
C12 0.029(3) 0.043(3) 0.041(3) 0.004(2) 0.013(2) 0.003(2)
C13 0.039(3) 0.045(3) 0.042(3) -0.005(2) 0.012(2) 0.012(2)
C14 0.042(3) 0.036(3) 0.050(3) -0.011(2) 0.009(3) 0.002(2)
C15 0.027(2) 0.033(2) 0.038(3) -0.006(2) 0.009(2) 0.0004(19)
C20 0.032(2) 0.027(2) 0.027(2) -0.0012(17) 0.0034(18) -0.0008(19)
C21 0.023(2) 0.031(2) 0.031(2) -0.0025(18) -0.0036(18) 0.0029(19)
C22 0.034(3) 0.031(2) 0.048(3) -0.002(2) 0.006(2) 0.000(2)
C23 0.035(3) 0.045(3) 0.071(4) -0.003(3) 0.023(3) -0.002(2)
C24 0.038(3) 0.057(4) 0.072(4) -0.021(3) 0.018(3) 0.006(3)
C25 0.040(3) 0.037(3) 0.081(4) -0.022(3) 0.011(3) 0.002(2)
C26 0.034(3) 0.029(2) 0.057(3) -0.009(2) 0.008(2) -0.004(2)
C30 0.108(7) 0.172(10) 0.062(5) -0.044(6) 0.020(5) -0.075(7)
S1 0.0550(8) 0.0380(6) 0.0349(6) 0.0055(5) 0.0221(6) -0.0018(6)
S2 0.0521(8) 0.0405(7) 0.0265(6) -0.0052(5) 0.0098(5) -0.0112(6)
P1 0.0254(6) 0.0246(5) 0.0252(5) 0.0003(4) 0.0053(4) 0.0009(4)
Br1 0.0327(3) 0.0308(2) 0.0324(2) -0.00154(18) 0.00768(18) 0.0011(2)
Cl1 0.0788(13) 0.0689(11) 0.0703(11) -0.0112(9) -0.0079(9) 0.0195(10)
Cl2 0.0801(15) 0.0971(16) 0.135(2) -0.0151(15) 0.0305(14) -0.0317(13)

loop_
_atom_type_symbol
_atom_type_description
_atom_type_scat_dispersion_real
_atom_type_scat_dispersion_imag
_atom_type_scat_source
C C 0.0033 0.0016 'International Tables Vol C Tables 4.2.6.8 and 6.1.1.4'
H H 0 0 'International Tables Vol C Tables 4.2.6.8 and 6.1.1.4'
S S 0.1246 0.1234 'International Tables Vol C Tables 4.2.6.8 and 6.1.1.4'
P P 0.1023 0.0942 'International Tables Vol C Tables 4.2.6.8 and 6.1.1.4'
Br Br -0.2901 2.4595 'International Tables Vol C Tables 4.2.6.8 and 6.1.1.4'
Cl Cl 0.1484 0.1585 'International Tables Vol C Tables 4.2.6.8 and 6.1.1.4'

loop_
_geom_angle_atom_site_label_1
_geom_angle_atom_site_label_2
_geom_angle_atom_site_label_3
_geom_angle
C2 C1 S1 113.2(4)
C2 C1 H1 123.4
S1 C1 H1 123.4
C1 C2 C3 110.7(5)
C1 C2 H2 124.6
C3 C2 H2 124.6
C4 C3 C2 113.6(4)
C4 C3 P1 108.4(3)
C2 C3 P1 137.9(4)
C3 C4 C5 114.8(4)
C3 C4 S1 111.4(3)
C5 C4 S1 133.8(4)
C6 C5 C4 114.7(4)
C6 C5 S2 111.3(3)
C4 C5 S2 133.9(3)
C5 C6 C7 113.0(4)
C5 C6 P1 108.1(3)
C7 C6 P1 138.1(3)
C8 C7 C6 111.2(4)
C8 C7 H7 124.4
C6 C7 H7 124.4
C7 C8 S2 112.8(4)
C7 C8 H8 123.6
S2 C8 H8 123.6
C15 C10 C11 120.5(4)
C15 C10 P1 118.5(3)
C11 C10 P1 121.0(4)
C12 C11 C10 119.1(5)
C12 C11 H11 120.4
C10 C11 H11 120.4
C13 C12 C11 120.3(5)
C13 C12 H12 119.9
C11 C12 H12 119.8
C12 C13 C14 120.6(5)
C12 C13 H13 119.7
C14 C13 H13 119.7
C15 C14 C13 120.0(5)
C15 C14 H14 120
C13 C14 H14 120
C14 C15 C10 119.4(4)
C14 C15 H15 120.3
C10 C15 H15 120.3
C21 C20 P1 110.7(3)
C21 C20 H20A 109.5
P1 C20 H20A 109.5
C21 C20 H20B 109.5
P1 C20 H20B 109.5
H20A C20 H20B 108.1
C22 C21 C26 119.3(4)
C22 C21 C20 120.7(4)
C26 C21 C20 120.0(4)
C23 C22 C21 120.2(5)
C23 C22 H22 119.9
C21 C22 H22 119.9
C22 C23 C24 119.9(5)
C22 C23 H23 120.1
C24 C23 H23 120.1
C25 C24 C23 120.1(5)
C25 C24 H24 120
C23 C24 H24 120
C24 C25 C26 120.2(5)
C24 C25 H25 119.9
C26 C25 H25 119.9
C25 C26 C21 120.3(5)
C25 C26 H26 119.8
C21 C26 H26 119.8
Cl2 C30 Cl1 115.9(5)
Cl2 C30 H30A 108.3
Cl1 C30 H30A 108.3
Cl2 C30 H30B 108.3
Cl1 C30 H30B 108.3
H30A C30 H30B 107.4
C4 S1 C1 91.1(2)
C5 S2 C8 91.6(2)
C6 P1 C10 115.0(2)
C6 P1 C3 93.7(2)
C10 P1 C3 112.3(2)
C6 P1 C20 111.1(2)
C10 P1 C20 113.0(2)
C3 P1 C20 110.3(2)

loop_
_geom_bond_atom_site_label_1
_geom_bond_atom_site_label_2
_geom_bond_distance
C1 C2 1.354(7)
C1 S1 1.720(6)
C1 H1 0.93
C2 C3 1.419(6)
C2 H2 0.93
C3 C4 1.368(6)
C3 P1 1.785(4)
C4 C5 1.449(6)
C4 S1 1.706(4)
C5 C6 1.381(6)
C5 S2 1.706(5)
C6 C7 1.423(6)
C6 P1 1.780(5)
C7 C8 1.362(6)
C7 H7 0.93
C8 S2 1.719(5)
C8 H8 0.93
C10 C15 1.390(6)
C10 C11 1.390(6)
C10 P1 1.784(4)
C11 C12 1.389(7)
C11 H11 0.93
C12 C13 1.368(7)
C12 H12 0.93
C13 C14 1.385(8)
C13 H13 0.93
C14 C15 1.380(7)
C14 H14 0.93
C15 H15 0.93
C20 C21 1.508(6)
C20 P1 1.808(5)
C20 H20A 0.97
C20 H20B 0.97
C21 C22 1.386(7)
C21 C26 1.388(6)
C22 C23 1.380(7)
C22 H22 0.93
C23 C24 1.385(8)
C23 H23 0.93
C24 C25 1.374(8)
C24 H24 0.93
C25 C26 1.376(7)
C25 H25 0.93
C26 H26 0.93
C30 Cl2 1.692(9)
C30 Cl1 1.751(9)
C30 H30A 0.97
C30 H30B 0.97

loop_
_geom_torsion_atom_site_label_1
_geom_torsion_atom_site_label_2
_geom_torsion_atom_site_label_3
_geom_torsion_atom_site_label_4
_geom_torsion
S1 C1 C2 C3 -0.5(6)
C1 C2 C3 C4 1.2(6)
C1 C2 C3 P1 177.9(4)
C2 C3 C4 C5 179.2(4)
P1 C3 C4 C5 1.5(5)
C2 C3 C4 S1 -1.3(5)
P1 C3 C4 S1 -179.0(2)
C3 C4 C5 C6 2.5(6)
S1 C4 C5 C6 -176.9(4)
C3 C4 C5 S2 -172.9(4)
S1 C4 C5 S2 7.6(8)
C4 C5 C6 C7 -176.9(4)
S2 C5 C6 C7 -0.4(5)
C4 C5 C6 P1 -5.1(5)
S2 C5 C6 P1 171.3(2)
C5 C6 C7 C8 -0.9(6)
P1 C6 C7 C8 -169.1(4)
C6 C7 C8 S2 1.8(5)
C15 C10 C11 C12 0.9(7)
P1 C10 C11 C12 -178.1(4)
C10 C11 C12 C13 0.4(8)
C11 C12 C13 C14 -1.6(8)
C12 C13 C14 C15 1.5(8)
C13 C14 C15 C10 -0.2(8)
C11 C10 C15 C14 -1.0(7)
P1 C10 C15 C14 178.0(4)
P1 C20 C21 C22 87.7(5)
P1 C20 C21 C26 -90.8(5)
C26 C21 C22 C23 0.2(8)
C20 C21 C22 C23 -178.2(5)
C21 C22 C23 C24 0.3(9)
C22 C23 C24 C25 -0.8(10)
C23 C24 C25 C26 0.7(10)
C24 C25 C26 C21 -0.1(9)
C22 C21 C26 C25 -0.4(8)
C20 C21 C26 C25 178.1(5)
C3 C4 S1 C1 0.8(4)
C5 C4 S1 C1 -179.8(5)
C2 C1 S1 C4 -0.1(4)
C6 C5 S2 C8 1.2(4)
C4 C5 S2 C8 176.8(5)
C7 C8 S2 C5 -1.8(4)
C5 C6 P1 C10 121.8(3)
C7 C6 P1 C10 -69.6(6)
C5 C6 P1 C3 5.1(4)
C7 C6 P1 C3 173.7(5)
C5 C6 P1 C20 -108.4(3)
C7 C6 P1 C20 60.2(6)
C15 C10 P1 C6 -152.9(4)
C11 C10 P1 C6 26.0(4)
C15 C10 P1 C3 -47.4(4)
C11 C10 P1 C3 131.6(4)
C15 C10 P1 C20 78.1(4)
C11 C10 P1 C20 -102.9(4)
C4 C3 P1 C6 -3.7(4)
C2 C3 P1 C6 179.4(5)
C4 C3 P1 C10 -122.7(3)
C2 C3 P1 C10 60.5(6)
C4 C3 P1 C20 110.4(4)
C2 C3 P1 C20 -66.5(6)
C21 C20 P1 C6 53.2(4)
C21 C20 P1 C10 -175.9(3)
C21 C20 P1 C3 -49.3(4)
